data_4103647
loop_
_publ_author_name
'K. Cory MacLeod'
'Julia L. Conway'
'Brian O. Patrick'
'Kevin M. Smith'

_publ_section_title
;
 Exploring Chromium(III)-Alkyl Bond Homolysis with CpCr[(ArNCMe)2CH](R)
 Complexes
;
_journal_name_full 'Journal of the American Chemical Society'
_journal_page_first 17325
_journal_page_last 17334
_journal_paper_doi 10.1021/ja1083392
_journal_volume 132
_journal_year 2010
_chemical_formula_sum 'C32 H35 Cr N2'
_chemical_formula_weight 499.62
_chemical_name_systematic
;
 ?
;
_space_group_IT_number 2
_symmetry_cell_setting triclinic
_symmetry_space_group_name_Hall '-P 1'
_symmetry_space_group_name_H-M 'P -1'
_atom_sites_solution_hydrogens geom
_atom_sites_solution_primary direct
_atom_sites_solution_secondary difmap
_audit_creation_method SHELXL-97
_cell_angle_alpha 65.485(3)
_cell_angle_beta 89.588(3)
_cell_angle_gamma 87.589(3)
_cell_formula_units_Z 2
_cell_length_a 9.3624(11)
_cell_length_b 12.2408(14)
_cell_length_c 12.6542(15)
_cell_measurement_reflns_used 5841
_cell_measurement_temperature 173(2)
_cell_measurement_theta_max 23.74
_cell_measurement_theta_min 2.78
_cell_volume 1318.2(3)
_computing_structure_refinement 'SHELXL-97 (Sheldrick, 1997)'
_diffrn_ambient_temperature 173(2)
_diffrn_measured_fraction_theta_full 0.980
_diffrn_measured_fraction_theta_max 0.980
_diffrn_measurement_device_type 'Bruker X8 APEX II'
_diffrn_measurement_method 'area detector'
_diffrn_radiation_monochromator graphite
_diffrn_radiation_source 'fine-focus sealed tube'
_diffrn_radiation_type MoK\a
_diffrn_radiation_wavelength 0.71073
_diffrn_reflns_av_R_equivalents 0.0283
_diffrn_reflns_av_sigmaI/netI 0.0332
_diffrn_reflns_limit_h_max 10
_diffrn_reflns_limit_h_min -8
_diffrn_reflns_limit_k_max 12
_diffrn_reflns_limit_k_min -13
_diffrn_reflns_limit_l_max 14
_diffrn_reflns_limit_l_min -14
_diffrn_reflns_number 10373
_diffrn_reflns_theta_full 23.81
_diffrn_reflns_theta_max 23.81
_diffrn_reflns_theta_min 1.77
_exptl_absorpt_coefficient_mu 0.457
_exptl_absorpt_correction_T_max 0.880
_exptl_absorpt_correction_T_min 0.745
_exptl_absorpt_correction_type multi-scan
_exptl_crystal_colour black
_exptl_crystal_density_diffrn 1.259
_exptl_crystal_density_method 'not measured'
_exptl_crystal_description rod
_exptl_crystal_F_000 530
_exptl_crystal_size_max 0.50
_exptl_crystal_size_mid 0.36
_exptl_crystal_size_min 0.28
_refine_diff_density_max 0.577
_refine_diff_density_min -0.464
_refine_diff_density_rms 0.068
_refine_ls_extinction_method none
_refine_ls_goodness_of_fit_ref 1.061
_refine_ls_hydrogen_treatment constr
_refine_ls_matrix_type full
_refine_ls_number_parameters 322
_refine_ls_number_reflns 3967
_refine_ls_number_restraints 0
_refine_ls_restrained_S_all 1.061
_refine_ls_R_factor_all 0.0489
_refine_ls_R_factor_gt 0.0402
_refine_ls_shift/su_max 0.002
_refine_ls_shift/su_mean 0.000
_refine_ls_structure_factor_coef Fsqd
_refine_ls_weighting_details 'calc w=1/[\s^2^(Fo^2^)+(0.0690P)^2^+0.7991P] where P=(Fo^2^+2Fc^2^)/3'
_refine_ls_weighting_scheme calc
_refine_ls_wR_factor_gt 0.1121
_refine_ls_wR_factor_ref 0.1187
_reflns_number_gt 3429
_reflns_number_total 3967
_reflns_threshold_expression >2sigma(I)
_cod_data_source_file ja1083392_si_002_20.cif
_cod_data_source_block 12_Xyl_Ph
_cod_database_code 4103647

loop_
_symmetry_equiv_pos_as_xyz
'x, y, z'
'-x, -y, -z'

loop_
_atom_site_label
_atom_site_type_symbol
_atom_site_fract_x
_atom_site_fract_y
_atom_site_fract_z
_atom_site_U_iso_or_equiv
_atom_site_adp_type
_atom_site_occupancy
_atom_site_symmetry_multiplicity
_atom_site_calc_flag
_atom_site_refinement_flags
C1 C 0.5088(3) 0.2243(3) 0.8739(3) 0.0390(7) Uani 1 1 d .
H1A H 0.4845 0.3030 0.8738 0.059 Uiso 1 1 calc R
H1B H 0.6125 0.2156 0.8666 0.059 Uiso 1 1 calc R
H1C H 0.4776 0.1608 0.9467 0.059 Uiso 1 1 calc R
C2 C 0.4346(3) 0.2145(2) 0.7730(2) 0.0267(6) Uani 1 1 d .
C3 C 0.5212(3) 0.2062(2) 0.6860(2) 0.0281(6) Uani 1 1 d .
H3 H 0.6197 0.1863 0.7048 0.034 Uiso 1 1 calc R
C4 C 0.4779(3) 0.2242(2) 0.5738(2) 0.0249(6) Uani 1 1 d .
C5 C 0.5941(3) 0.2438(2) 0.4856(2) 0.0333(6) Uani 1 1 d .
H5A H 0.5820 0.1904 0.4464 0.050 Uiso 1 1 calc R
H5B H 0.6876 0.2260 0.5248 0.050 Uiso 1 1 calc R
H5C H 0.5884 0.3276 0.4282 0.050 Uiso 1 1 calc R
C6 C 0.2129(3) 0.2512(2) 0.8496(2) 0.0270(6) Uani 1 1 d .
C7 C 0.1862(3) 0.3738(2) 0.8204(2) 0.0293(6) Uani 1 1 d .
C8 C 0.0903(3) 0.4079(3) 0.8865(3) 0.0372(7) Uani 1 1 d .
H8 H 0.0697 0.4909 0.8664 0.045 Uiso 1 1 calc R
C9 C 0.0243(3) 0.3226(3) 0.9814(3) 0.0411(7) Uani 1 1 d .
H9 H -0.0442 0.3468 1.0240 0.049 Uiso 1 1 calc R
C10 C 0.0585(3) 0.2024(3) 1.0136(3) 0.0386(7) Uani 1 1 d .
H10 H 0.0164 0.1443 1.0810 0.046 Uiso 1 1 calc R
C11 C 0.1535(3) 0.1644(2) 0.9494(2) 0.0321(6) Uani 1 1 d .
C12 C 0.2592(3) 0.4685(2) 0.7199(3) 0.0361(7) Uani 1 1 d .
H12A H 0.2011 0.5438 0.6922 0.054 Uiso 1 1 calc R
H12B H 0.2707 0.4421 0.6570 0.054 Uiso 1 1 calc R
H12C H 0.3533 0.4814 0.7451 0.054 Uiso 1 1 calc R
C13 C 0.1918(4) 0.0332(3) 0.9863(3) 0.0444(8) Uani 1 1 d .
H13A H 0.1409 -0.0141 1.0576 0.067 Uiso 1 1 calc R
H13B H 0.2951 0.0190 1.0005 0.067 Uiso 1 1 calc R
H13C H 0.1644 0.0090 0.9247 0.067 Uiso 1 1 calc R
C14 C 0.3127(2) 0.2780(2) 0.4178(2) 0.0266(6) Uani 1 1 d .
C15 C 0.2891(3) 0.2019(2) 0.3629(2) 0.0314(6) Uani 1 1 d .
C16 C 0.2524(3) 0.2540(3) 0.2456(3) 0.0428(7) Uani 1 1 d .
H16 H 0.2337 0.2036 0.2075 0.051 Uiso 1 1 calc R
C17 C 0.2425(3) 0.3769(3) 0.1832(3) 0.0483(8) Uani 1 1 d .
H17 H 0.2171 0.4104 0.1031 0.058 Uiso 1 1 calc R
C18 C 0.2696(3) 0.4508(3) 0.2374(3) 0.0433(8) Uani 1 1 d .
H18 H 0.2641 0.5355 0.1939 0.052 Uiso 1 1 calc R
C19 C 0.3051(3) 0.4036(2) 0.3549(2) 0.0299(6) Uani 1 1 d .
C20 C 0.3075(3) 0.0679(2) 0.4258(3) 0.0383(7) Uani 1 1 d .
H20A H 0.2134 0.0327 0.4428 0.057 Uiso 1 1 calc R
H20B H 0.3604 0.0473 0.4986 0.057 Uiso 1 1 calc R
H20C H 0.3609 0.0361 0.3770 0.057 Uiso 1 1 calc R
C21 C 0.3305(3) 0.4859(2) 0.4126(3) 0.0379(7) Uani 1 1 d .
H21A H 0.3291 0.5691 0.3540 0.057 Uiso 1 1 calc R
H21B H 0.4238 0.4650 0.4523 0.057 Uiso 1 1 calc R
H21C H 0.2553 0.4775 0.4694 0.057 Uiso 1 1 calc R
C22 C 0.2216(3) -0.0057(2) 0.7173(2) 0.0301(6) Uani 1 1 d .
C23 C 0.1338(3) -0.0877(2) 0.7000(2) 0.0337(6) Uani 1 1 d .
H23 H 0.0462 -0.0583 0.6585 0.040 Uiso 1 1 calc R
C24 C 0.1695(3) -0.2086(3) 0.7406(3) 0.0397(7) Uani 1 1 d .
H24 H 0.1068 -0.2604 0.7267 0.048 Uiso 1 1 calc R
C25 C 0.2956(3) -0.2551(3) 0.8012(3) 0.0422(7) Uani 1 1 d .
H25 H 0.3200 -0.3387 0.8300 0.051 Uiso 1 1 calc R
C26 C 0.3857(3) -0.1782(3) 0.8192(3) 0.0414(7) Uani 1 1 d .
H26 H 0.4735 -0.2088 0.8601 0.050 Uiso 1 1 calc R
C27 C 0.3494(3) -0.0568(2) 0.7783(3) 0.0358(7) Uani 1 1 d .
H27 H 0.4137 -0.0060 0.7920 0.043 Uiso 1 1 calc R
C28 C -0.0591(3) 0.1404(2) 0.6730(2) 0.0302(6) Uani 1 1 d .
H28 H -0.0877 0.0622 0.7226 0.036 Uiso 1 1 calc R
C29 C -0.0239(3) 0.1799(2) 0.5550(2) 0.0307(6) Uani 1 1 d .
H29 H -0.0230 0.1330 0.5110 0.037 Uiso 1 1 calc R
C30 C 0.0097(3) 0.3016(3) 0.5139(2) 0.0339(7) Uani 1 1 d .
H30 H 0.0348 0.3519 0.4365 0.041 Uiso 1 1 calc R
C31 C -0.0003(3) 0.3358(2) 0.6061(3) 0.0355(7) Uani 1 1 d .
H31 H 0.0192 0.4126 0.6031 0.043 Uiso 1 1 calc R
C32 C -0.0445(3) 0.2361(2) 0.7046(2) 0.0327(6) Uani 1 1 d .
H32 H -0.0615 0.2343 0.7795 0.039 Uiso 1 1 calc R
N1 N 0.2926(2) 0.21500(17) 0.77041(18) 0.0243(5) Uani 1 1 d .
N2 N 0.3421(2) 0.22981(17) 0.54158(18) 0.0232(5) Uani 1 1 d .
Cr1 Cr 0.17661(4) 0.18012(3) 0.65354(4) 0.02385(16) Uani 1 1 d .

loop_
_atom_site_aniso_label
_atom_site_aniso_U_11
_atom_site_aniso_U_22
_atom_site_aniso_U_33
_atom_site_aniso_U_23
_atom_site_aniso_U_13
_atom_site_aniso_U_12
C1 0.0354(15) 0.0400(17) 0.0408(17) -0.0158(14) -0.0111(13) -0.0002(13)
C2 0.0273(14) 0.0154(12) 0.0330(15) -0.0058(11) -0.0065(11) -0.0008(10)
C3 0.0198(12) 0.0245(14) 0.0363(16) -0.0089(12) -0.0061(11) 0.0007(10)
C4 0.0215(13) 0.0131(12) 0.0362(15) -0.0063(11) -0.0003(11) -0.0003(10)
C5 0.0239(14) 0.0327(15) 0.0389(16) -0.0108(13) 0.0021(12) 0.0005(11)
C6 0.0251(13) 0.0304(14) 0.0275(14) -0.0140(12) -0.0035(11) -0.0016(11)
C7 0.0330(14) 0.0269(14) 0.0299(15) -0.0135(12) -0.0036(12) -0.0024(11)
C8 0.0441(17) 0.0330(16) 0.0396(17) -0.0203(14) -0.0013(13) 0.0013(13)
C9 0.0459(17) 0.0473(19) 0.0377(17) -0.0253(15) 0.0073(14) -0.0022(14)
C10 0.0438(17) 0.0434(18) 0.0282(16) -0.0140(14) 0.0040(13) -0.0079(14)
C11 0.0373(15) 0.0309(15) 0.0282(15) -0.0119(12) -0.0030(12) -0.0052(12)
C12 0.0443(17) 0.0252(15) 0.0392(17) -0.0136(13) 0.0017(13) -0.0040(12)
C13 0.0574(19) 0.0294(16) 0.0378(17) -0.0055(14) 0.0068(15) -0.0022(14)
C14 0.0180(12) 0.0321(15) 0.0282(14) -0.0108(12) 0.0006(10) -0.0017(11)
C15 0.0233(13) 0.0378(16) 0.0361(16) -0.0181(13) 0.0015(11) -0.0039(11)
C16 0.0389(17) 0.055(2) 0.0420(18) -0.0271(16) -0.0038(14) -0.0043(14)
C17 0.0496(19) 0.060(2) 0.0293(17) -0.0121(16) -0.0092(14) -0.0006(16)
C18 0.0411(17) 0.0396(17) 0.0362(18) -0.0024(14) -0.0063(14) -0.0017(13)
C19 0.0224(13) 0.0287(14) 0.0334(15) -0.0077(12) -0.0007(11) -0.0005(11)
C20 0.0401(16) 0.0361(16) 0.0449(18) -0.0228(14) 0.0025(13) -0.0053(13)
C21 0.0383(16) 0.0238(14) 0.0452(18) -0.0080(13) -0.0035(13) -0.0009(12)
C22 0.0306(14) 0.0288(14) 0.0303(15) -0.0115(12) 0.0054(11) -0.0021(11)
C23 0.0378(15) 0.0317(15) 0.0334(16) -0.0150(13) 0.0024(12) -0.0049(12)
C24 0.0536(19) 0.0336(17) 0.0374(17) -0.0197(14) 0.0060(14) -0.0093(14)
C25 0.060(2) 0.0246(15) 0.0425(18) -0.0153(14) 0.0060(15) 0.0023(14)
C26 0.0431(17) 0.0352(17) 0.0433(18) -0.0148(14) -0.0020(14) 0.0089(13)
C27 0.0353(15) 0.0278(15) 0.0419(17) -0.0122(13) -0.0014(13) 0.0005(12)
C28 0.0177(12) 0.0296(14) 0.0386(16) -0.0094(13) -0.0007(11) -0.0015(10)
C29 0.0184(12) 0.0394(16) 0.0367(16) -0.0185(13) -0.0061(11) 0.0014(11)
C30 0.0209(13) 0.0380(16) 0.0325(16) -0.0048(13) -0.0067(11) 0.0045(11)
C31 0.0286(14) 0.0261(15) 0.0487(18) -0.0134(14) -0.0057(13) 0.0086(11)
C32 0.0199(13) 0.0420(16) 0.0357(16) -0.0163(14) -0.0017(11) 0.0074(12)
N1 0.0256(11) 0.0200(11) 0.0263(12) -0.0085(9) -0.0027(9) -0.0003(8)
N2 0.0211(11) 0.0175(10) 0.0297(12) -0.0086(9) -0.0020(9) 0.0009(8)
Cr1 0.0179(2) 0.0251(3) 0.0284(3) -0.01089(19) -0.00201(16) 0.00006(16)

loop_
_atom_type_symbol
_atom_type_description
_atom_type_scat_dispersion_real
_atom_type_scat_dispersion_imag
_atom_type_scat_source
C C 0.0033 0.0016 'International Tables Vol C Tables 4.2.6.8 and 6.1.1.4'
H H 0.0000 0.0000 'International Tables Vol C Tables 4.2.6.8 and 6.1.1.4'
N N 0.0061 0.0033 'International Tables Vol C Tables 4.2.6.8 and 6.1.1.4'
Cr Cr 0.3209 0.6236 'International Tables Vol C Tables 4.2.6.8 and 6.1.1.4'

loop_
_geom_angle_atom_site_label_1
_geom_angle_atom_site_label_2
_geom_angle_atom_site_label_3
_geom_angle
C2 C1 H1A 109.5
C2 C1 H1B 109.5
H1A C1 H1B 109.5
C2 C1 H1C 109.5
H1A C1 H1C 109.5
H1B C1 H1C 109.5
N1 C2 C3 123.6(2)
N1 C2 C1 119.3(2)
C3 C2 C1 117.1(2)
C2 C3 C4 126.8(2)
C2 C3 H3 116.6
C4 C3 H3 116.6
N2 C4 C3 123.6(2)
N2 C4 C5 119.5(2)
C3 C4 C5 116.8(2)
C4 C5 H5A 109.5
C4 C5 H5B 109.5
H5A C5 H5B 109.5
C4 C5 H5C 109.5
H5A C5 H5C 109.5
H5B C5 H5C 109.5
C11 C6 C7 120.7(2)
C11 C6 N1 120.0(2)
C7 C6 N1 119.2(2)
C8 C7 C6 118.9(2)
C8 C7 C12 119.6(2)
C6 C7 C12 121.5(2)
C9 C8 C7 120.8(3)
C9 C8 H8 119.6
C7 C8 H8 119.6
C10 C9 C8 119.7(3)
C10 C9 H9 120.2
C8 C9 H9 120.2
C9 C10 C11 121.2(3)
C9 C10 H10 119.4
C11 C10 H10 119.4
C10 C11 C6 118.5(3)
C10 C11 C13 120.8(3)
C6 C11 C13 120.7(2)
C7 C12 H12A 109.5
C7 C12 H12B 109.5
H12A C12 H12B 109.5
C7 C12 H12C 109.5
H12A C12 H12C 109.5
H12B C12 H12C 109.5
C11 C13 H13A 109.5
C11 C13 H13B 109.5
H13A C13 H13B 109.5
C11 C13 H13C 109.5
H13A C13 H13C 109.5
H13B C13 H13C 109.5
C15 C14 C19 120.8(2)
C15 C14 N2 121.0(2)
C19 C14 N2 118.1(2)
C16 C15 C14 118.1(3)
C16 C15 C20 120.0(3)
C14 C15 C20 121.9(2)
C17 C16 C15 121.7(3)
C17 C16 H16 119.1
C15 C16 H16 119.1
C18 C17 C16 119.7(3)
C18 C17 H17 120.2
C16 C17 H17 120.2
C17 C18 C19 121.0(3)
C17 C18 H18 119.5
C19 C18 H18 119.5
C18 C19 C14 118.6(3)
C18 C19 C21 120.0(3)
C14 C19 C21 121.4(2)
C15 C20 H20A 109.5
C15 C20 H20B 109.5
H20A C20 H20B 109.5
C15 C20 H20C 109.5
H20A C20 H20C 109.5
H20B C20 H20C 109.5
C19 C21 H21A 109.5
C19 C21 H21B 109.5
H21A C21 H21B 109.5
C19 C21 H21C 109.5
H21A C21 H21C 109.5
H21B C21 H21C 109.5
C27 C22 C23 114.6(2)
C27 C22 Cr1 120.6(2)
C23 C22 Cr1 124.8(2)
C24 C23 C22 122.9(3)
C24 C23 H23 118.6
C22 C23 H23 118.6
C23 C24 C25 120.5(3)
C23 C24 H24 119.7
C25 C24 H24 119.7
C26 C25 C24 118.7(3)
C26 C25 H25 120.6
C24 C25 H25 120.6
C25 C26 C27 120.6(3)
C25 C26 H26 119.7
C27 C26 H26 119.7
C26 C27 C22 122.7(3)
C26 C27 H27 118.6
C22 C27 H27 118.6
C32 C28 C29 108.2(2)
C32 C28 Cr1 74.47(15)
C29 C28 Cr1 71.64(14)
C32 C28 H28 125.9
C29 C28 H28 125.9
Cr1 C28 H28 119.8
C28 C29 C30 107.5(2)
C28 C29 Cr1 72.18(15)
C30 C29 Cr1 74.91(15)
C28 C29 H29 126.3
C30 C29 H29 126.3
Cr1 C29 H29 118.6
C31 C30 C29 108.4(3)
C31 C30 Cr1 73.46(15)
C29 C30 Cr1 69.43(14)
C31 C30 H30 125.8
C29 C30 H30 125.8
Cr1 C30 H30 122.9
C30 C31 C32 107.8(3)
C30 C31 Cr1 71.90(15)
C32 C31 Cr1 71.37(14)
C30 C31 H31 126.1
C32 C31 H31 126.1
Cr1 C31 H31 122.3
C28 C32 C31 108.1(3)
C28 C32 Cr1 70.13(15)
C31 C32 Cr1 73.55(15)
C28 C32 H32 126.0
C31 C32 H32 126.0
Cr1 C32 H32 122.0
C2 N1 C6 118.7(2)
C2 N1 Cr1 124.44(17)
C6 N1 Cr1 116.65(15)
C4 N2 C14 116.8(2)
C4 N2 Cr1 124.17(18)
C14 N2 Cr1 119.04(15)
N2 Cr1 N1 89.59(8)
N2 Cr1 C22 96.30(9)
N1 Cr1 C22 98.87(10)
N2 Cr1 C29 109.08(9)
N1 Cr1 C29 155.05(9)
C22 Cr1 C29 95.44(10)
N2 Cr1 C28 145.21(10)
N1 Cr1 C28 123.96(9)
C22 Cr1 C28 87.95(10)
C29 Cr1 C28 36.18(10)
N2 Cr1 C32 146.43(9)
N1 Cr1 C32 95.92(9)
C22 Cr1 C32 115.36(10)
C29 Cr1 C32 59.37(10)
C28 Cr1 C32 35.41(10)
N2 Cr1 C30 93.39(9)
N1 Cr1 C30 130.29(9)
C22 Cr1 C30 129.91(11)
C29 Cr1 C30 35.66(10)
C28 Cr1 C30 59.10(10)
C32 Cr1 C30 58.25(10)
N2 Cr1 C31 111.35(9)
N1 Cr1 C31 99.32(9)
C22 Cr1 C31 146.80(10)
C29 Cr1 C31 59.01(10)
C28 Cr1 C31 58.87(10)
C32 Cr1 C31 35.08(10)
C30 Cr1 C31 34.65(10)

loop_
_geom_bond_atom_site_label_1
_geom_bond_atom_site_label_2
_geom_bond_distance
C1 C2 1.508(4)
C1 H1A 0.9800
C1 H1B 0.9800
C1 H1C 0.9800
C2 N1 1.330(3)
C2 C3 1.397(4)
C3 C4 1.403(4)
C3 H3 0.9500
C4 N2 1.329(3)
C4 C5 1.506(4)
C5 H5A 0.9800
C5 H5B 0.9800
C5 H5C 0.9800
C6 C11 1.399(4)
C6 C7 1.400(4)
C6 N1 1.446(3)
C7 C8 1.388(4)
C7 C12 1.503(4)
C8 C9 1.385(4)
C8 H8 0.9500
C9 C10 1.377(4)
C9 H9 0.9500
C10 C11 1.392(4)
C10 H10 0.9500
C11 C13 1.503(4)
C12 H12A 0.9800
C12 H12B 0.9800
C12 H12C 0.9800
C13 H13A 0.9800
C13 H13B 0.9800
C13 H13C 0.9800
C14 C15 1.398(4)
C14 C19 1.407(4)
C14 N2 1.450(3)
C15 C16 1.389(4)
C15 C20 1.500(4)
C16 C17 1.379(5)
C16 H16 0.9500
C17 C18 1.374(5)
C17 H17 0.9500
C18 C19 1.391(4)
C18 H18 0.9500
C19 C21 1.496(4)
C20 H20A 0.9800
C20 H20B 0.9800
C20 H20C 0.9800
C21 H21A 0.9800
C21 H21B 0.9800
C21 H21C 0.9800
C22 C27 1.403(4)
C22 C23 1.410(4)
C22 Cr1 2.098(3)
C23 C24 1.377(4)
C23 H23 0.9500
C24 C25 1.379(4)
C24 H24 0.9500
C25 C26 1.377(4)
C25 H25 0.9500
C26 C27 1.383(4)
C26 H26 0.9500
C27 H27 0.9500
C28 C32 1.398(4)
C28 C29 1.407(4)
C28 Cr1 2.269(2)
C28 H28 0.9500
C29 C30 1.408(4)
C29 Cr1 2.262(3)
C29 H29 0.9500
C30 C31 1.395(4)
C30 Cr1 2.333(3)
C30 H30 0.9500
C31 C32 1.410(4)
C31 Cr1 2.353(3)
C31 H31 0.9500
C32 Cr1 2.325(3)
C32 H32 0.9500
N1 Cr1 2.033(2)
N2 Cr1 2.027(2)

loop_
_geom_torsion_atom_site_label_1
_geom_torsion_atom_site_label_2
_geom_torsion_atom_site_label_3
_geom_torsion_atom_site_label_4
_geom_torsion
N1 C2 C3 C4 15.4(4)
C1 C2 C3 C4 -164.1(2)
C2 C3 C4 N2 -13.2(4)
C2 C3 C4 C5 163.8(2)
C11 C6 C7 C8 -5.4(4)
N1 C6 C7 C8 169.4(2)
C11 C6 C7 C12 174.4(2)
N1 C6 C7 C12 -10.8(4)
C6 C7 C8 C9 1.4(4)
C12 C7 C8 C9 -178.3(3)
C7 C8 C9 C10 2.7(4)
C8 C9 C10 C11 -3.0(4)
C9 C10 C11 C6 -0.8(4)
C9 C10 C11 C13 179.1(3)
C7 C6 C11 C10 5.1(4)
N1 C6 C11 C10 -169.7(2)
C7 C6 C11 C13 -174.9(3)
N1 C6 C11 C13 10.4(4)
C19 C14 C15 C16 -2.5(4)
N2 C14 C15 C16 175.9(2)
C19 C14 C15 C20 175.3(2)
N2 C14 C15 C20 -6.3(4)
C14 C15 C16 C17 1.6(4)
C20 C15 C16 C17 -176.2(3)
C15 C16 C17 C18 0.1(5)
C16 C17 C18 C19 -0.9(5)
C17 C18 C19 C14 0.0(4)
C17 C18 C19 C21 -178.5(3)
C15 C14 C19 C18 1.8(4)
N2 C14 C19 C18 -176.7(2)
C15 C14 C19 C21 -179.8(2)
N2 C14 C19 C21 1.7(4)
C27 C22 C23 C24 0.7(4)
Cr1 C22 C23 C24 178.0(2)
C22 C23 C24 C25 0.0(4)
C23 C24 C25 C26 -0.7(4)
C24 C25 C26 C27 0.7(5)
C25 C26 C27 C22 0.0(5)
C23 C22 C27 C26 -0.7(4)
Cr1 C22 C27 C26 -178.2(2)
C32 C28 C29 C30 -1.1(3)
Cr1 C28 C29 C30 -67.17(17)
C32 C28 C29 Cr1 66.04(18)
C28 C29 C30 C31 1.8(3)
Cr1 C29 C30 C31 -63.55(19)
C28 C29 C30 Cr1 65.34(17)
C29 C30 C31 C32 -1.8(3)
Cr1 C30 C31 C32 -62.73(17)
C29 C30 C31 Cr1 60.98(18)
C29 C28 C32 C31 0.1(3)
Cr1 C28 C32 C31 64.24(18)
C29 C28 C32 Cr1 -64.18(17)
C30 C31 C32 C28 1.0(3)
Cr1 C31 C32 C28 -62.03(17)
C30 C31 C32 Cr1 63.07(18)
C3 C2 N1 C6 -166.0(2)
C1 C2 N1 C6 13.5(3)
C3 C2 N1 Cr1 9.2(3)
C1 C2 N1 Cr1 -171.37(18)
C11 C6 N1 C2 -102.6(3)
C7 C6 N1 C2 82.6(3)
C11 C6 N1 Cr1 81.9(3)
C7 C6 N1 Cr1 -92.9(2)
C3 C4 N2 C14 165.1(2)
C5 C4 N2 C14 -11.8(3)
C3 C4 N2 Cr1 -13.2(3)
C5 C4 N2 Cr1 169.92(17)
C15 C14 N2 C4 100.7(3)
C19 C14 N2 C4 -80.9(3)
C15 C14 N2 Cr1 -81.0(3)
C19 C14 N2 Cr1 97.5(2)
C4 N2 Cr1 N1 25.92(19)
C14 N2 Cr1 N1 -152.31(17)
C4 N2 Cr1 C22 -73.0(2)
C14 N2 Cr1 C22 108.81(18)
C4 N2 Cr1 C29 -170.96(18)
C14 N2 Cr1 C29 10.81(19)
C4 N2 Cr1 C28 -168.46(18)
C14 N2 Cr1 C28 13.3(3)
C4 N2 Cr1 C32 126.0(2)
C14 N2 Cr1 C32 -52.2(3)
C4 N2 Cr1 C30 156.26(19)
C14 N2 Cr1 C30 -21.97(18)
C4 N2 Cr1 C31 125.77(19)
C14 N2 Cr1 C31 -52.46(19)
C2 N1 Cr1 N2 -24.0(2)
C6 N1 Cr1 N2 151.21(17)
C2 N1 Cr1 C22 72.3(2)
C6 N1 Cr1 C22 -112.48(18)
C2 N1 Cr1 C29 -163.4(2)
C6 N1 Cr1 C29 11.8(3)
C2 N1 Cr1 C28 165.80(18)
C6 N1 Cr1 C28 -19.0(2)
C2 N1 Cr1 C32 -170.9(2)
C6 N1 Cr1 C32 4.39(18)
C2 N1 Cr1 C30 -118.1(2)
C6 N1 Cr1 C30 57.1(2)
C2 N1 Cr1 C31 -135.6(2)
C6 N1 Cr1 C31 39.64(19)
C27 C22 Cr1 N2 63.5(2)
C23 C22 Cr1 N2 -113.8(2)
C27 C22 Cr1 N1 -27.1(2)
C23 C22 Cr1 N1 155.7(2)
C27 C22 Cr1 C29 173.4(2)
C23 C22 Cr1 C29 -3.8(2)
C27 C22 Cr1 C28 -151.2(2)
C23 C22 Cr1 C28 31.6(2)
C27 C22 Cr1 C32 -128.0(2)
C23 C22 Cr1 C32 54.7(3)
C27 C22 Cr1 C30 163.2(2)
C23 C22 Cr1 C30 -14.0(3)
C27 C22 Cr1 C31 -149.7(2)
C23 C22 Cr1 C31 33.1(3)
C28 C29 Cr1 N2 177.58(14)
C30 C29 Cr1 N2 -67.99(18)
C28 C29 Cr1 N1 -45.9(3)
C30 C29 Cr1 N1 68.5(3)
C28 C29 Cr1 C22 78.98(16)
C30 C29 Cr1 C22 -166.59(17)
C30 C29 Cr1 C28 114.4(2)
C28 C29 Cr1 C32 -37.35(15)
C30 C29 Cr1 C32 77.08(18)
C28 C29 Cr1 C30 -114.4(2)
C28 C29 Cr1 C31 -78.44(17)
C30 C29 Cr1 C31 36.00(17)
C32 C28 Cr1 N2 -119.71(19)
C29 C28 Cr1 N2 -4.0(2)
C32 C28 Cr1 N1 42.9(2)
C29 C28 Cr1 N1 158.57(15)
C32 C28 Cr1 C22 142.19(18)
C29 C28 Cr1 C22 -102.11(17)
C32 C28 Cr1 C29 -115.7(2)
C29 C28 Cr1 C32 115.7(2)
C32 C28 Cr1 C30 -77.50(18)
C29 C28 Cr1 C30 38.21(16)
C32 C28 Cr1 C31 -36.84(16)
C29 C28 Cr1 C31 78.87(17)
C28 C32 Cr1 N2 116.3(2)
C31 C32 Cr1 N2 -0.4(3)
C28 C32 Cr1 N1 -145.44(17)
C31 C32 Cr1 N1 97.80(17)
C28 C32 Cr1 C22 -42.7(2)
C31 C32 Cr1 C22 -159.45(17)
C28 C32 Cr1 C29 38.19(16)
C31 C32 Cr1 C29 -78.58(18)
C31 C32 Cr1 C28 -116.8(2)
C28 C32 Cr1 C30 80.11(18)
C31 C32 Cr1 C30 -36.65(17)
C28 C32 Cr1 C31 116.8(2)
C31 C30 Cr1 N2 -123.77(17)
C29 C30 Cr1 N2 118.63(17)
C31 C30 Cr1 N1 -31.4(2)
C29 C30 Cr1 N1 -149.04(16)
C31 C30 Cr1 C22 135.12(17)
C29 C30 Cr1 C22 17.5(2)
C31 C30 Cr1 C29 117.6(2)
C31 C30 Cr1 C28 78.82(18)
C29 C30 Cr1 C28 -38.78(16)
C31 C30 Cr1 C32 37.12(16)
C29 C30 Cr1 C32 -80.48(18)
C29 C30 Cr1 C31 -117.6(2)
C30 C31 Cr1 N2 62.99(18)
C32 C31 Cr1 N2 179.75(16)
C30 C31 Cr1 N1 156.22(16)
C32 C31 Cr1 N1 -87.03(17)
C30 C31 Cr1 C22 -81.3(2)
C32 C31 Cr1 C22 35.4(3)
C30 C31 Cr1 C29 -37.06(16)
C32 C31 Cr1 C29 79.69(18)
C30 C31 Cr1 C28 -79.57(18)
C32 C31 Cr1 C28 37.18(16)
C30 C31 Cr1 C32 -116.8(2)
C32 C31 Cr1 C30 116.8(2)
